data_7004425
loop_
_publ_author_name
'Rios, Daniel'
'Olmstead, Marilyn M.'
'Balch, Alan L.'

_publ_section_title
;
 Colorless, non-luminescent; colorless, luminescent; and yellow,
 luminescent crystals of the cation [Au{C(NHCH3)(NHCH2CH2OH)}2]+. The
 roles of anions and hydrogen bonding in determining the aggregation of
 two-coordinate gold(i) cations
;
_journal_issue 31
_journal_name_full 'Dalton Transactions'
_journal_page_first 4157
_journal_page_last 4164
_journal_paper_doi 10.1039/b806878j
_journal_year 2008
_chemical_formula_moiety 'C8 H20 Au N4 O2, As F6'
_chemical_formula_sum 'C8 H20 As Au F6 N4 O2'
_chemical_formula_weight 590.17
_chemical_name_common '[Au{c(NHCH3)(NHCH2CH2OH)}2]AsF6'
_chemical_name_systematic
;
?
;
_space_group_IT_number 15
_symmetry_cell_setting monoclinic
_symmetry_space_group_name_Hall '-C 2yc'
_symmetry_space_group_name_H-M 'C 1 2/c 1'
_atom_sites_solution_hydrogens geom
_atom_sites_solution_primary direct
_atom_sites_solution_secondary difmap
_audit_creation_method SHELXL-97
_cell_angle_alpha 90.00
_cell_angle_beta 105.233(2)
_cell_angle_gamma 90.00
_cell_formula_units_Z 8
_cell_length_a 12.8324(16)
_cell_length_b 21.471(3)
_cell_length_c 12.9356(16)
_cell_measurement_reflns_used 5921
_cell_measurement_temperature 298(2)
_cell_measurement_theta_max 28.02
_cell_measurement_theta_min 3.288
_cell_volume 3438.9(8)
_computing_cell_refinement SAINT
_computing_data_collection 'Apex2 (Bruker, 2007)'
_computing_data_reduction 'SAINT (Bruker, 2007)'
_computing_molecular_graphics 'SHELXTL 5.1, XP (Sheldrick, 1994)'
_computing_publication_material SHELXS-97
_computing_structure_refinement 'SHELXL-97 (Sheldrick, 1997)'
_computing_structure_solution 'SHELXS-97 (Sheldrick, 1990)'
_diffrn_ambient_temperature 296(2)
_diffrn_detector_area_resol_mean 8.3
_diffrn_measured_fraction_theta_full 0.992
_diffrn_measured_fraction_theta_max 0.992
_diffrn_measurement_device_type 'Bruker SMART 1000'
_diffrn_measurement_method \w
_diffrn_radiation_monochromator graphite
_diffrn_radiation_source 'fine-focus sealed tube'
_diffrn_radiation_type MoK\a
_diffrn_radiation_wavelength 0.71073
_diffrn_reflns_av_R_equivalents 0.0382
_diffrn_reflns_av_sigmaI/netI 0.0278
_diffrn_reflns_limit_h_max 16
_diffrn_reflns_limit_h_min -16
_diffrn_reflns_limit_k_max 28
_diffrn_reflns_limit_k_min -28
_diffrn_reflns_limit_l_max 17
_diffrn_reflns_limit_l_min -17
_diffrn_reflns_number 22189
_diffrn_reflns_theta_full 28.10
_diffrn_reflns_theta_max 28.10
_diffrn_reflns_theta_min 2.77
_diffrn_standards_number 0
_exptl_absorpt_coefficient_mu 10.557
_exptl_absorpt_correction_T_max 0.3870
_exptl_absorpt_correction_T_min 0.2055
_exptl_absorpt_correction_type multi-scan
_exptl_absorpt_process_details 'SADABS 2.10 (Sheldrick, 2003)'
_exptl_crystal_colour colorless
_exptl_crystal_density_diffrn 2.280
_exptl_crystal_density_method 'not measured'
_exptl_crystal_description plate
_exptl_crystal_F_000 2224
_exptl_crystal_size_max 0.19
_exptl_crystal_size_mid 0.17
_exptl_crystal_size_min 0.09
_refine_diff_density_max 1.103
_refine_diff_density_min -0.722
_refine_diff_density_rms 0.106
_refine_ls_extinction_method none
_refine_ls_goodness_of_fit_ref 1.005
_refine_ls_hydrogen_treatment constr
_refine_ls_matrix_type full
_refine_ls_number_parameters 202
_refine_ls_number_reflns 4161
_refine_ls_number_restraints 0
_refine_ls_restrained_S_all 1.005
_refine_ls_R_factor_all 0.0284
_refine_ls_R_factor_gt 0.0233
_refine_ls_shift/su_max 0.001
_refine_ls_shift/su_mean 0.000
_refine_ls_structure_factor_coef Fsqd
_refine_ls_weighting_details 'calc w=1/[\s^2^(Fo^2^)+(0.0371P)^2^+4.0672P] where P=(Fo^2^+2Fc^2^)/3'
_refine_ls_weighting_scheme calc
_refine_ls_wR_factor_gt 0.0621
_refine_ls_wR_factor_ref 0.0649
_reflns_number_gt 3667
_reflns_number_total 4161
_reflns_threshold_expression >2sigma(I)
_cod_data_source_file b806878j.txt
_cod_data_source_block dr123
_cod_depositor_comments
;
The following automatic conversions were performed:
'_symmetry_cell_setting' value 'Monoclinic' changed to 'monoclinic'
according to '/home/saulius/struct/CIF-dictionaries/cif_core.dic'
dictionary named 'cif_core.dic' version 2.4.1 from
2010-06-29.

'_exptl_absorpt_correction_type' value 'Multi-scan' changed
to 'multi-scan' according to
'/home/saulius/struct/CIF-dictionaries/cif_core.dic' dictionary named
'cif_core.dic' version 2.4.1 from 2010-06-29.

Automatic conversion script
Id: cif_fix_enum 1527 2010-12-29 10:47:43Z saulius 
;
_cod_original_cell_volume 3438.9(7)
_cod_original_sg_symbol_H-M 'C 2/c'
_cod_database_code 7004425

loop_
_symmetry_equiv_pos_as_xyz
'x, y, z'
'-x, y, -z+1/2'
'x+1/2, y+1/2, z'
'-x+1/2, y+1/2, -z+1/2'
'-x, -y, -z'
'x, -y, z-1/2'
'-x+1/2, -y+1/2, -z'
'x+1/2, -y+1/2, z-1/2'

loop_
_atom_site_label
_atom_site_type_symbol
_atom_site_fract_x
_atom_site_fract_y
_atom_site_fract_z
_atom_site_U_iso_or_equiv
_atom_site_adp_type
_atom_site_occupancy
_atom_site_symmetry_multiplicity
_atom_site_calc_flag
_atom_site_refinement_flags
_atom_site_disorder_assembly
_atom_site_disorder_group
Au1 Au 0.548609(10) 0.006798(6) 0.149608(10) 0.04182(6) Uani 1 1 d . . .
As1 As 1.0000 0.11396(3) 0.7500 0.05147(13) Uani 1 2 d S . .
As2 As 1.0000 0.19205(3) 0.2500 0.06541(18) Uani 1 2 d S . .
F1 F 0.9487(3) 0.16940(18) 0.6579(4) 0.1262(14) Uani 1 1 d . . .
F2 F 0.9501(3) 0.05604(17) 0.6609(2) 0.1023(10) Uani 1 1 d . . .
F3 F 1.1162(3) 0.1123(2) 0.7134(4) 0.1331(15) Uani 1 1 d . . .
F4 F 1.0673(2) 0.13578(17) 0.3325(3) 0.0970(10) Uani 1 1 d . . .
F5 F 0.9011(2) 0.19237(15) 0.3179(3) 0.0940(9) Uani 1 1 d . . .
F6 F 0.9328(3) 0.24799(19) 0.1665(4) 0.153(2) Uani 1 1 d . . .
O1 O 0.7835(2) 0.04091(15) 0.4704(2) 0.0605(7) Uani 1 1 d . . .
H1A H 0.8156 0.0449 0.5338 0.091 Uiso 1 1 calc R . .
O2 O 0.6402(2) -0.14601(16) -0.0463(2) 0.0618(7) Uani 1 1 d . . .
H2B H 0.6805 -0.1160 -0.0427 0.093 Uiso 1 1 calc R . .
N1 N 0.5810(2) 0.14200(16) 0.1672(2) 0.0490(7) Uani 1 1 d . . .
H1B H 0.5157 0.1403 0.1276 0.059 Uiso 1 1 calc R . .
N2 N 0.7316(2) 0.09060(14) 0.2545(2) 0.0467(6) Uani 1 1 d . . .
H2A H 0.7589 0.1268 0.2727 0.056 Uiso 1 1 calc R . .
N3 N 0.3582(2) -0.07223(16) 0.0758(2) 0.0484(7) Uani 1 1 d . . .
H3C H 0.3281 -0.0364 0.0755 0.058 Uiso 1 1 calc R . .
N4 N 0.5116(2) -0.12918(15) 0.1096(2) 0.0477(7) Uani 1 1 d . . .
H4A H 0.4697 -0.1611 0.0954 0.057 Uiso 1 1 calc R . .
C1 C 0.6257(3) 0.20351(19) 0.1951(4) 0.0608(10) Uani 1 1 d . . .
H1C H 0.5708 0.2343 0.1689 0.091 Uiso 1 1 calc R . .
H1D H 0.6846 0.2101 0.1635 0.091 Uiso 1 1 calc R . .
H1E H 0.6514 0.2069 0.2716 0.091 Uiso 1 1 calc R . .
C2 C 0.6299(2) 0.08842(16) 0.1960(2) 0.0399(7) Uani 1 1 d . . .
C3 C 0.8004(3) 0.03720(19) 0.2905(3) 0.0528(9) Uani 1 1 d . . .
H3A H 0.8521 0.0337 0.2480 0.063 Uiso 1 1 calc R . .
H3B H 0.7566 -0.0003 0.2794 0.063 Uiso 1 1 calc R . .
C4 C 0.8598(3) 0.0420(2) 0.4067(3) 0.0595(10) Uani 1 1 d . . .
H4B H 0.9099 0.0075 0.4265 0.071 Uiso 1 1 calc R . .
H4C H 0.9009 0.0805 0.4193 0.071 Uiso 1 1 calc R . .
C5 C 0.2849(3) -0.1251(2) 0.0448(3) 0.0566(10) Uani 1 1 d . . .
H5A H 0.2115 -0.1109 0.0302 0.085 Uiso 1 1 calc R . .
H5B H 0.2985 -0.1550 0.1020 0.085 Uiso 1 1 calc R . .
H5C H 0.2965 -0.1442 -0.0184 0.085 Uiso 1 1 calc R . .
C6 C 0.4658(2) -0.07261(18) 0.1047(2) 0.0401(7) Uani 1 1 d . . .
C7 C 0.6286(3) -0.1400(2) 0.1377(3) 0.0555(9) Uani 1 1 d . . .
H7A H 0.6496 -0.1625 0.2051 0.067 Uiso 1 1 calc R . .
H7B H 0.6656 -0.1002 0.1478 0.067 Uiso 1 1 calc R . .
C8 C 0.6634(3) -0.1764(2) 0.0537(3) 0.0566(9) Uani 1 1 d . . .
H8A H 0.7405 -0.1839 0.0779 0.068 Uiso 1 1 calc R . .
H8B H 0.6274 -0.2166 0.0449 0.068 Uiso 1 1 calc R . .

loop_
_atom_site_aniso_label
_atom_site_aniso_U_11
_atom_site_aniso_U_22
_atom_site_aniso_U_33
_atom_site_aniso_U_23
_atom_site_aniso_U_13
_atom_site_aniso_U_12
Au1 0.04198(9) 0.04648(9) 0.03694(9) -0.00085(5) 0.01025(6) -0.00746(5)
As1 0.0377(2) 0.0517(3) 0.0596(3) 0.000 0.0033(2) 0.000
As2 0.0393(3) 0.0414(3) 0.1140(5) 0.000 0.0172(3) 0.000
F1 0.113(3) 0.091(3) 0.149(3) 0.055(2) -0.011(2) 0.004(2)
F2 0.118(2) 0.096(2) 0.0712(18) -0.0166(16) -0.0133(16) -0.017(2)
F3 0.080(2) 0.155(4) 0.186(4) 0.004(3) 0.073(2) -0.006(2)
F4 0.0819(19) 0.103(3) 0.099(2) 0.0148(19) 0.0119(16) 0.0281(18)
F5 0.0651(16) 0.082(2) 0.144(3) -0.0253(19) 0.0436(17) -0.0073(15)
F6 0.090(2) 0.106(3) 0.267(5) 0.099(3) 0.058(3) 0.046(2)
O1 0.0530(14) 0.074(2) 0.0494(14) -0.0039(13) 0.0038(11) 0.0012(13)
O2 0.0454(14) 0.080(2) 0.0586(16) 0.0062(14) 0.0119(12) -0.0111(13)
N1 0.0411(14) 0.0515(18) 0.0523(17) 0.0009(13) 0.0087(12) -0.0008(13)
N2 0.0429(14) 0.0393(15) 0.0536(16) -0.0023(12) 0.0050(12) -0.0016(12)
N3 0.0422(14) 0.0560(18) 0.0473(15) -0.0073(13) 0.0121(12) -0.0045(13)
N4 0.0374(14) 0.0536(18) 0.0500(16) -0.0043(13) 0.0079(12) -0.0080(12)
C1 0.065(2) 0.044(2) 0.073(3) -0.0018(19) 0.017(2) 0.0047(18)
C2 0.0393(15) 0.0456(18) 0.0366(15) 0.0006(13) 0.0133(12) -0.0040(13)
C3 0.0462(18) 0.055(2) 0.056(2) -0.0006(17) 0.0101(16) 0.0077(16)
C4 0.0391(17) 0.070(3) 0.063(2) -0.0004(19) 0.0018(16) 0.0026(17)
C5 0.0412(18) 0.073(3) 0.056(2) -0.0107(19) 0.0131(16) -0.0135(17)
C6 0.0350(14) 0.063(2) 0.0231(13) -0.0063(12) 0.0086(11) -0.0068(14)
C7 0.0426(18) 0.068(3) 0.051(2) -0.0002(18) 0.0035(15) -0.0007(17)
C8 0.0457(19) 0.056(2) 0.064(2) 0.0038(18) 0.0073(17) 0.0058(16)

loop_
_atom_type_symbol
_atom_type_description
_atom_type_scat_dispersion_real
_atom_type_scat_dispersion_imag
_atom_type_scat_source
C C 0.0033 0.0016 'International Tables Vol C Tables 4.2.6.8 and 6.1.1.4'
H H 0.0000 0.0000 'International Tables Vol C Tables 4.2.6.8 and 6.1.1.4'
N N 0.0061 0.0033 'International Tables Vol C Tables 4.2.6.8 and 6.1.1.4'
O O 0.0106 0.0060 'International Tables Vol C Tables 4.2.6.8 and 6.1.1.4'
F F 0.0171 0.0103 'International Tables Vol C Tables 4.2.6.8 and 6.1.1.4'
As As 0.0499 2.0058 'International Tables Vol C Tables 4.2.6.8 and 6.1.1.4'
Au Au -2.0133 8.8022 'International Tables Vol C Tables 4.2.6.8 and 6.1.1.4'

loop_
_geom_angle_atom_site_label_1
_geom_angle_atom_site_label_2
_geom_angle_atom_site_label_3
_geom_angle
_geom_angle_site_symmetry_1
_geom_angle_site_symmetry_3
_geom_angle_publ_flag
C6 Au1 C2 178.74(12) . . ?
C6 Au1 Au1 86.84(8) . 2_655 ?
C2 Au1 Au1 92.28(8) . 2_655 ?
F3 As1 F3 177.5(3) . 2_756 ?
F3 As1 F1 90.2(2) . 2_756 ?
F3 As1 F1 91.5(2) 2_756 2_756 ?
F3 As1 F1 91.5(2) . . ?
F3 As1 F1 90.2(2) 2_756 . ?
F1 As1 F1 90.4(3) 2_756 . ?
F3 As1 F2 89.8(2) . . ?
F3 As1 F2 88.4(2) 2_756 . ?
F1 As1 F2 177.8(2) 2_756 . ?
F1 As1 F2 91.7(2) . . ?
F3 As1 F2 88.4(2) . 2_756 ?
F3 As1 F2 89.8(2) 2_756 2_756 ?
F1 As1 F2 91.7(2) 2_756 2_756 ?
F1 As1 F2 177.8(2) . 2_756 ?
F2 As1 F2 86.1(2) . 2_756 ?
F4 As2 F4 88.8(3) 2_755 . ?
F4 As2 F6 179.5(2) 2_755 2_755 ?
F4 As2 F6 90.8(2) . 2_755 ?
F4 As2 F6 90.8(2) 2_755 . ?
F4 As2 F6 179.5(2) . . ?
F6 As2 F6 89.6(4) 2_755 . ?
F4 As2 F5 90.18(17) 2_755 2_755 ?
F4 As2 F5 90.14(15) . 2_755 ?
F6 As2 F5 90.17(19) 2_755 2_755 ?
F6 As2 F5 89.51(18) . 2_755 ?
F4 As2 F5 90.14(15) 2_755 . ?
F4 As2 F5 90.18(17) . . ?
F6 As2 F5 89.51(18) 2_755 . ?
F6 As2 F5 90.17(19) . . ?
F5 As2 F5 179.5(2) 2_755 . ?
C4 O1 H1A 109.5 . . ?
C8 O2 H2B 109.5 . . ?
C2 N1 C1 126.7(3) . . ?
C2 N1 H1B 116.6 . . ?
C1 N1 H1B 116.6 . . ?
C2 N2 C3 125.5(3) . . ?
C2 N2 H2A 117.2 . . ?
C3 N2 H2A 117.2 . . ?
C6 N3 C5 128.1(3) . . ?
C6 N3 H3C 116.0 . . ?
C5 N3 H3C 116.0 . . ?
C6 N4 C7 124.2(3) . . ?
C6 N4 H4A 117.9 . . ?
C7 N4 H4A 117.9 . . ?
N1 C1 H1C 109.5 . . ?
N1 C1 H1D 109.5 . . ?
H1C C1 H1D 109.5 . . ?
N1 C1 H1E 109.5 . . ?
H1C C1 H1E 109.5 . . ?
H1D C1 H1E 109.5 . . ?
N1 C2 N2 117.1(3) . . ?
N1 C2 Au1 119.8(2) . . ?
N2 C2 Au1 123.1(3) . . ?
N2 C3 C4 112.0(3) . . ?
N2 C3 H3A 109.2 . . ?
C4 C3 H3A 109.2 . . ?
N2 C3 H3B 109.2 . . ?
C4 C3 H3B 109.2 . . ?
H3A C3 H3B 107.9 . . ?
O1 C4 C3 109.2(3) . . ?
O1 C4 H4B 109.8 . . ?
C3 C4 H4B 109.8 . . ?
O1 C4 H4C 109.8 . . ?
C3 C4 H4C 109.8 . . ?
H4B C4 H4C 108.3 . . ?
N3 C5 H5A 109.5 . . ?
N3 C5 H5B 109.5 . . ?
H5A C5 H5B 109.5 . . ?
N3 C5 H5C 109.5 . . ?
H5A C5 H5C 109.5 . . ?
H5B C5 H5C 109.5 . . ?
N3 C6 N4 115.3(3) . . ?
N3 C6 Au1 120.4(3) . . ?
N4 C6 Au1 124.1(2) . . ?
N4 C7 C8 112.6(3) . . ?
N4 C7 H7A 109.1 . . ?
C8 C7 H7A 109.1 . . ?
N4 C7 H7B 109.1 . . ?
C8 C7 H7B 109.1 . . ?
H7A C7 H7B 107.8 . . ?
O2 C8 C7 113.1(3) . . ?
O2 C8 H8A 109.0 . . ?
C7 C8 H8A 109.0 . . ?
O2 C8 H8B 109.0 . . ?
C7 C8 H8B 109.0 . . ?
H8A C8 H8B 107.8 . . ?

loop_
_geom_bond_atom_site_label_1
_geom_bond_atom_site_label_2
_geom_bond_distance
_geom_bond_site_symmetry_2
_geom_bond_publ_flag
Au1 C6 2.012(3) . ?
Au1 C2 2.047(3) . ?
Au1 Au1 3.1630(4) 2_655 ?
As1 F3 1.679(3) . ?
As1 F3 1.679(3) 2_756 ?
As1 F1 1.690(3) 2_756 ?
As1 F1 1.690(3) . ?
As1 F2 1.702(3) . ?
As1 F2 1.702(3) 2_756 ?
As2 F4 1.691(3) 2_755 ?
As2 F4 1.691(3) . ?
As2 F6 1.692(3) 2_755 ?
As2 F6 1.692(3) . ?
As2 F5 1.723(3) 2_755 ?
As2 F5 1.723(3) . ?
O1 C4 1.436(5) . ?
O1 H1A 0.8200 . ?
O2 C8 1.410(5) . ?
O2 H2B 0.8200 . ?
N1 C2 1.316(5) . ?
N1 C1 1.448(5) . ?
N1 H1B 0.8600 . ?
N2 C2 1.327(4) . ?
N2 C3 1.447(5) . ?
N2 H2A 0.8600 . ?
N3 C6 1.333(4) . ?
N3 C5 1.462(5) . ?
N3 H3C 0.8600 . ?
N4 C6 1.344(5) . ?
N4 C7 1.466(4) . ?
N4 H4A 0.8600 . ?
C1 H1C 0.9600 . ?
C1 H1D 0.9600 . ?
C1 H1E 0.9600 . ?
C3 C4 1.499(5) . ?
C3 H3A 0.9700 . ?
C3 H3B 0.9700 . ?
C4 H4B 0.9700 . ?
C4 H4C 0.9700 . ?
C5 H5A 0.9600 . ?
C5 H5B 0.9600 . ?
C5 H5C 0.9600 . ?
C7 C8 1.500(6) . ?
C7 H7A 0.9700 . ?
C7 H7B 0.9700 . ?
C8 H8A 0.9700 . ?
C8 H8B 0.9700 . ?

loop_
_geom_hbond_atom_site_label_D
_geom_hbond_atom_site_label_H
_geom_hbond_atom_site_label_A
_geom_hbond_distance_DH
_geom_hbond_distance_HA
_geom_hbond_distance_DA
_geom_hbond_angle_DHA
_geom_hbond_site_symmetry_A
O1 H1A F2 0.82 2.06 2.825(4) 154.9 .
N1 H1B O2 0.86 2.00 2.859(4) 172.4 5_655
N4 H4A F6 0.86 2.26 2.985(5) 141.9 3_445
N2 H2A F5 0.86 2.26 3.040(4) 151.6 .
O2 H2B O1 0.82 2.06 2.883(4) 178.6 6
N3 H3C O1 0.86 2.17 2.999(4) 161.5 2_655
